data_8103645
loop_
_publ_author_name
'Aust, H.'
'Voellenkle, H.'
'Wittmann, A.'

_publ_section_title
;
 Die Kristallstruktur der Hoch- und der Tieftemperaturform von Ca Ge2 O5
;
_journal_name_full
;
Zeitschrift fuer Kristallographie, Kristallgeometrie, Kristallphysik, 
Kristallchemie (-144,1977)
;
_journal_page_first 82
_journal_page_last 90
_journal_volume 144
_journal_year 1976
_chemical_formula_sum 'Ca Ge2 O5'
_chemical_name_systematic 'Ca (Ge2 O5)'
_space_group_IT_number 2
_symmetry_space_group_name_Hall '-P 1 (1/2*x+1/2*y,1/2*x-1/2*y,-z)'
_symmetry_space_group_name_H-M 'C -1'
_cell_angle_alpha 90.75
_cell_angle_beta 121.25
_cell_angle_gamma 91.05
_cell_formula_units_Z 4
_cell_length_a 6.53
_cell_length_b 8.8
_cell_length_c 7.4
_cell_volume 363.349
_citation_journal_id_ASTM ZEKGAX
_cod_data_source_file Aust_ZEKGAX_1976_831.cif
_cod_data_source_block Ca1Ge2O5
_cod_original_cell_volume 363.3492
_cod_original_sg_symbol_H-M 'P -1 (a+b,a-b,-c)'
_cod_original_formula_sum 'Ca1 Ge2 O5'
_cod_database_code 8103645

loop_
_symmetry_equiv_pos_as_xyz
x,y,z
-x,-y,-z
x+1/2,y+1/2,z
-x+1/2,-y+1/2,-z

loop_
_atom_site_label
_atom_site_type_symbol
_atom_site_fract_x
_atom_site_fract_y
_atom_site_fract_z
_atom_site_occupancy
_atom_site_U_iso_or_equiv
O2 O-2 0.003 0.821 0.251 1 0.0
Ca1 Ca+2 0.5257 0.5806 0.2664 1 0.0
Ge2 Ge+4 0.75 0.75 0 1 0.0
O5 O-2 0.748 0.446 0.615 1 0.0
Ge3 Ge+4 0.75 0.25 0.5 1 0.0
O4 O-2 0.491 0.825 0.434 1 0.0
O3 O-2 0.52 0.803 0.079 1 0.0
O1 O-2 0.751 0.956 0.906 1 0.0
Ge1 Ge+4 0.4972 0.9355 0.2437 1 0.0
